data_1569858
loop_
_publ_author_name
'Lin, Jieli'
'Liu, Shihua'
'Zhang, Jie'
'Gr&#xfc;tzmacher, Hansj&#xf6;rg'
'Su, Cheng-Yong'
'Li, Zhongshu'

_publ_section_title
;
 Room temperature stable <i>E</i>,<i>Z</i>-diphosphenes: their
 isomerization, coordination, and cycloaddition chemistry.
;
_journal_issue 39
_journal_name_full 'Chemical science'
_journal_page_first 10944
_journal_page_last 10952
_journal_paper_doi 10.1039/d3sc04506d
_journal_volume 14
_journal_year 2023
_chemical_formula_moiety '2(C60 H88 N4 P2 Si), 1.5(C6 H14)'
_chemical_formula_sum 'C129 H197 N8 P4 Si2'
_chemical_formula_weight 2039.99
_space_group_crystal_system monoclinic
_space_group_IT_number 14
_space_group_name_Hall '-P 2ybc'
_space_group_name_H-M_alt 'P 1 21/c 1'
_atom_sites_solution_hydrogens geom
_atom_sites_solution_primary dual
_audit_creation_date 2023-06-16
_audit_creation_method
;
Olex2 1.5
(compiled 2021.12.09 svn.r5202d8cf for OlexSys, GUI svn.r6439)
;
_audit_update_record
;
2023-06-20 deposited with the CCDC.	2023-09-11 downloaded from the CCDC.
;
_cell_angle_alpha 90
_cell_angle_beta 93.965(3)
_cell_angle_gamma 90
_cell_formula_units_Z 2
_cell_length_a 12.1506(7)
_cell_length_b 26.0299(16)
_cell_length_c 21.3810(14)
_cell_measurement_reflns_used 9663
_cell_measurement_temperature 150.00
_cell_measurement_theta_max 59.26
_cell_measurement_theta_min 2.33
_cell_volume 6746.2(7)
_computing_cell_refinement 'SAINT V8.38A (Bruker, 2018)'
_computing_data_reduction 'SAINT V8.38A (Bruker, 2018)'
_computing_molecular_graphics 'Olex2 1.5 (Dolomanov et al., 2009)'
_computing_publication_material 'Olex2 1.5 (Dolomanov et al., 2009)'
_computing_structure_refinement 'SHELXL 2014/7 (Sheldrick, 2015)'
_computing_structure_solution 'SHELXT 2014/4 (Sheldrick, 2014)'
_diffrn_ambient_temperature 150.00
_diffrn_measured_fraction_theta_full 0.987
_diffrn_measured_fraction_theta_max 0.968
_diffrn_measurement_device_type 'CCD area detector'
_diffrn_measurement_method 'phi and omega scans'
_diffrn_radiation_monochromator graphite
_diffrn_radiation_type MoK\a
_diffrn_radiation_wavelength 0.71073
_diffrn_reflns_av_R_equivalents 0.0746
_diffrn_reflns_av_unetI/netI 0.0588
_diffrn_reflns_Laue_measured_fraction_full 0.987
_diffrn_reflns_Laue_measured_fraction_max 0.968
_diffrn_reflns_limit_h_max 14
_diffrn_reflns_limit_h_min -15
_diffrn_reflns_limit_k_max 33
_diffrn_reflns_limit_k_min -33
_diffrn_reflns_limit_l_max 27
_diffrn_reflns_limit_l_min -27
_diffrn_reflns_number 73462
_diffrn_reflns_point_group_measured_fraction_full 0.987
_diffrn_reflns_point_group_measured_fraction_max 0.968
_diffrn_reflns_theta_full 25.242
_diffrn_reflns_theta_max 27.165
_diffrn_reflns_theta_min 1.234
_diffrn_source_current 3.57
_diffrn_source_power 0.24954300000000001
_diffrn_source_voltage 69.9
_exptl_absorpt_coefficient_mu 0.119
_exptl_absorpt_correction_T_max 0.7516
_exptl_absorpt_correction_T_min 0.6043
_exptl_absorpt_correction_type none
_exptl_absorpt_process_details
;
SADABS-2016/2 (Bruker,2016/2) was used for absorption correction.
wR2(int) was 0.1193 before and 0.0709 after correction.
The Ratio of minimum to maximum transmission is 0.8040.
The \l/2 correction factor is Not present.
;
_exptl_crystal_colour 'clear light colourless'
_exptl_crystal_colour_lustre clear
_exptl_crystal_colour_modifier light
_exptl_crystal_colour_primary colourless
_exptl_crystal_density_diffrn 1.004
_exptl_crystal_description block
_exptl_crystal_F_000 2230
_exptl_crystal_size_max 0.12
_exptl_crystal_size_mid 0.08
_exptl_crystal_size_min 0.05
_refine_diff_density_max 1.076
_refine_diff_density_min -0.482
_refine_diff_density_rms 0.080
_refine_ls_extinction_method none
_refine_ls_goodness_of_fit_ref 1.059
_refine_ls_hydrogen_treatment constr
_refine_ls_matrix_type full
_refine_ls_number_parameters 692
_refine_ls_number_reflns 14514
_refine_ls_number_restraints 6
_refine_ls_restrained_S_all 1.061
_refine_ls_R_factor_all 0.1343
_refine_ls_R_factor_gt 0.0985
_refine_ls_shift/su_max 0.005
_refine_ls_shift/su_mean 0.000
_refine_ls_structure_factor_coef Fsqd
_refine_ls_weighting_details 'w=1/[\s^2^(Fo^2^)+(0.1281P)^2^+10.6607P] where P=(Fo^2^+2Fc^2^)/3'
_refine_ls_weighting_scheme calc
_refine_ls_wR_factor_gt 0.2662
_refine_ls_wR_factor_ref 0.2909
_reflns_Friedel_coverage 0.000
_reflns_number_gt 10035
_reflns_number_total 14514
_reflns_threshold_expression 'I > 2\s(I)'
_cod_data_source_file d3sc04506d2.cif
_cod_data_source_block 6
_cod_depositor_comments 'Adding full bibliography for 1569855--1569860.cif.'
_cod_database_code 1569858
_shelx_shelxl_version_number 2014/7
_shelx_space_group_comment
;
The symmetry employed for this shelxl refinement is uniquely defined
by the following loop, which should always be used as a source of
symmetry information in preference to the above space-group names.
They are only intended as comments.
;
_olex2_refinement_description
;
1. Fixed Uiso
 At 1.2 times of:
  All C(H) groups, All C(H,H) groups
 At 1.5 times of:
  All C(H,H,H) groups
2. Restrained distances
 C48-C59 \\sim C48-C58
 with sigma of 0.02
 C48-C57 \\sim C48-C56
 with sigma of 0.04
 C59-C60 \\sim C58-C61
 with sigma of 0.02
 C59-C57 \\sim C58-C56
 with sigma of 0.02
 C60-C57 \\sim C61-C56
 with sigma of 0.04
 C48-C60 \\sim C48-C61
 with sigma of 0.04
3. Others
 Sof(C56)=Sof(H56A)=Sof(H56B)=Sof(H56C)=Sof(C58)=Sof(H58)=Sof(C61)=Sof(H61A)=
 Sof(H61B)=Sof(H61C)=1-FVAR(1)
 Sof(C57)=Sof(H57A)=Sof(H57B)=Sof(H57C)=Sof(C59)=Sof(H59)=Sof(C60)=Sof(H60A)=
 Sof(H60B)=Sof(H60C)=FVAR(1)
 Fixed Sof: C62(0.5) H62A(0.5) H62B(0.5) H62C(0.5) C63(0.5) H63A(0.5)
 H63B(0.5) C64(0.5) H64A(0.5) H64B(0.5) C65(0.5) H65A(0.5) H65B(0.5) C66(0.5)
 H66A(0.5) H66B(0.5) C67(0.5) H67A(0.5) H67B(0.5) H67C(0.5) C68(0.5) H68A(0.5)
 H68B(0.5) H68C(0.5) C69(0.5) H69A(0.5) H69B(0.5) C70(0.5) H70A(0.5) H70B(0.5)
4.a Ternary CH refined with riding coordinates:
 C5(H5), C18(H18), C21(H21), C30(H30), C33(H33), C42(H42), C45(H45), C54(H54),
 C59(H59), C58(H58)
4.b Secondary CH2 refined with riding coordinates:
 C00F(H00A,H00B), C9(H9A,H9B), C010(H01A,H01B), C10(H10A,H10B), C63(H63A,H63B),
  C64(H64A,H64B), C65(H65A,H65B), C66(H66A,H66B), C69(H69A,H69B), C70(H70A,H70B)
4.c Aromatic/amide H refined with riding coordinates:
 C1(H1), C3(H3), C13(H13), C14(H14), C15(H15), C25(H25), C26(H26), C27(H27),
 C37(H37), C38(H38), C39(H39), C49(H49), C50(H50), C51(H51)
4.d Idealised Me refined as rotating group:
 C6(H6A,H6B,H6C), C7(H7A,H7B,H7C), C8(H8A,H8B,H8C), C17(H17A,H17B,H17C),
 C19(H19A,H19B,H19C), C20(H20A,H20B,H20C), C22(H22A,H22B,H22C), C29(H29A,H29B,
 H29C), C31(H31A,H31B,H31C), C32(H32A,H32B,H32C), C34(H34A,H34B,H34C), C41(H41A,
 H41B,H41C), C43(H43A,H43B,H43C), C44(H44A,H44B,H44C), C46(H46A,H46B,H46C),
 C53(H53A,H53B,H53C), C55(H55A,H55B,H55C), C57(H57A,H57B,H57C), C60(H60A,H60B,
 H60C), C56(H56A,H56B,H56C), C61(H61A,H61B,H61C), C62(H62A,H62B,H62C), C67(H67A,
 H67B,H67C), C68(H68A,H68B,H68C)
;
_olex2_submission_special_instructions 'No special instructions were received'

loop_
_space_group_symop_operation_xyz
'x, y, z'
'-x, y+1/2, -z+1/2'
'-x, -y, -z'
'x, -y-1/2, z-1/2'

loop_
_atom_site_label
_atom_site_type_symbol
_atom_site_fract_x
_atom_site_fract_y
_atom_site_fract_z
_atom_site_U_iso_or_equiv
_atom_site_adp_type
_atom_site_occupancy
_atom_site_site_symmetry_order
_atom_site_calc_flag
_atom_site_refinement_flags_posn
_atom_site_refinement_flags_adp
_atom_site_refinement_flags_occupancy
_atom_site_disorder_assembly
_atom_site_disorder_group
P1 P 0.80973(7) 0.35296(3) 0.31362(4) 0.0357(2) Uani 1 1 d . . . . .
P2 P 0.68159(7) 0.29262(4) 0.31722(5) 0.0380(2) Uani 1 1 d . . . . .
Si1 Si 0.71929(13) 0.33737(5) 0.45822(6) 0.0617(4) Uani 1 1 d . . . . .
N1 N 0.8190(3) 0.46521(12) 0.24073(16) 0.0457(8) Uani 1 1 d . . . . .
N2 N 0.6882(2) 0.50025(12) 0.29455(16) 0.0429(7) Uani 1 1 d . . . . .
N3 N 0.7839(3) 0.15503(15) 0.2442(2) 0.0773(15) Uani 1 1 d . . . . .
N4 N 0.6131(2) 0.18441(12) 0.23505(15) 0.0422(7) Uani 1 1 d . . . . .
C00F C 0.7253(3) 0.11732(16) 0.2061(2) 0.0489(9) Uani 1 1 d . . . . .
H00A H 0.7319 0.0829 0.2256 0.059 Uiso 1 1 calc R U . . .
H00B H 0.7536 0.1157 0.1638 0.059 Uiso 1 1 calc R U . . .
C1 C 0.7356(3) 0.41195(14) 0.32089(18) 0.0395(8) Uani 1 1 d . . . . .
H1 H 0.6816 0.4127 0.3510 0.047 Uiso 1 1 calc R U . . .
C2 C 0.7489(3) 0.45530(14) 0.28787(17) 0.0376(7) Uani 1 1 d . . . . .
C3 C 0.7557(3) 0.23706(15) 0.29369(19) 0.0464(9) Uani 1 1 d . . . . .
H3 H 0.8322 0.2366 0.3064 0.056 Uiso 1 1 calc R U . . .
C4 C 0.7182(3) 0.19588(14) 0.26047(19) 0.0436(9) Uani 1 1 d . . . . .
C5 C 0.7750(3) 0.31619(15) 0.38387(17) 0.0430(8) Uani 1 1 d . . . . .
H5 H 0.8337 0.2899 0.3936 0.052 Uiso 1 1 calc R U . . .
C6 C 0.7985(7) 0.3926(2) 0.4933(3) 0.101(2) Uani 1 1 d . . . . .
H6A H 0.8770 0.3837 0.4982 0.151 Uiso 1 1 calc R U . . .
H6B H 0.7720 0.4006 0.5345 0.151 Uiso 1 1 calc R U . . .
H6C H 0.7882 0.4226 0.4659 0.151 Uiso 1 1 calc R U . . .
C7 C 0.7362(6) 0.2819(3) 0.5140(2) 0.0896(19) Uani 1 1 d . . . . .
H7A H 0.6797 0.2560 0.5029 0.134 Uiso 1 1 calc R U . . .
H7B H 0.7280 0.2940 0.5568 0.134 Uiso 1 1 calc R U . . .
H7C H 0.8095 0.2668 0.5113 0.134 Uiso 1 1 calc R U . . .
C8 C 0.5697(5) 0.3561(2) 0.4476(3) 0.0881(18) Uani 1 1 d . . . . .
H8A H 0.5636 0.3911 0.4309 0.132 Uiso 1 1 calc R U . . .
H8B H 0.5368 0.3545 0.4881 0.132 Uiso 1 1 calc R U . . .
H8C H 0.5308 0.3323 0.4182 0.132 Uiso 1 1 calc R U . . .
C9 C 0.8134(4) 0.51969(17) 0.2236(2) 0.0606(12) Uani 1 1 d . . . . .
H9A H 0.8187 0.5244 0.1780 0.073 Uiso 1 1 calc R U . . .
H9B H 0.8729 0.5395 0.2465 0.073 Uiso 1 1 calc R U . . .
C010 C 0.6078(4) 0.1356(2) 0.2026(3) 0.0793(18) Uani 1 1 d . . . . .
H01A H 0.5788 0.1399 0.1585 0.095 Uiso 1 1 calc R U . . .
H01B H 0.5601 0.1111 0.2235 0.095 Uiso 1 1 calc R U . . .
C10 C 0.7020(4) 0.53540(17) 0.2431(2) 0.0577(11) Uani 1 1 d . . . . .
H10A H 0.7016 0.5716 0.2572 0.069 Uiso 1 1 calc R U . . .
H10B H 0.6440 0.5305 0.2088 0.069 Uiso 1 1 calc R U . . .
C11 C 0.5964(3) 0.50487(14) 0.3331(2) 0.0450(9) Uani 1 1 d . . . . .
C12 C 0.4965(3) 0.48067(16) 0.3163(2) 0.0536(10) Uani 1 1 d . . . . .
C13 C 0.4106(4) 0.48676(19) 0.3557(3) 0.0681(13) Uani 1 1 d . . . . .
H13 H 0.3420 0.4704 0.3452 0.082 Uiso 1 1 calc R U . . .
C14 C 0.4227(4) 0.5154(2) 0.4086(3) 0.0770(15) Uani 1 1 d . . . . .
H14 H 0.3630 0.5187 0.4347 0.092 Uiso 1 1 calc R U . . .
C15 C 0.5219(5) 0.5400(2) 0.4247(3) 0.0713(14) Uani 1 1 d . . . . .
H15 H 0.5297 0.5603 0.4617 0.086 Uiso 1 1 calc R U . . .
C16 C 0.6103(4) 0.53528(17) 0.3868(2) 0.0548(10) Uani 1 1 d . . . . .
C17 C 0.7762(7) 0.5488(4) 0.4620(4) 0.144(4) Uani 1 1 d . . . . .
H17A H 0.7291 0.5548 0.4967 0.216 Uiso 1 1 calc R U . . .
H17B H 0.8442 0.5689 0.4688 0.216 Uiso 1 1 calc R U . . .
H17C H 0.7945 0.5122 0.4600 0.216 Uiso 1 1 calc R U . . .
C18 C 0.7174(4) 0.5647(2) 0.4027(3) 0.0723(14) Uani 1 1 d . . . . .
H18 H 0.7674 0.5563 0.3688 0.087 Uiso 1 1 calc R U . . .
C19 C 0.6946(7) 0.6228(3) 0.3980(5) 0.139(4) Uani 1 1 d . . . . .
H19A H 0.6451 0.6299 0.3608 0.209 Uiso 1 1 calc R U . . .
H19B H 0.7643 0.6413 0.3946 0.209 Uiso 1 1 calc R U . . .
H19C H 0.6600 0.6344 0.4356 0.209 Uiso 1 1 calc R U . . .
C20 C 0.4405(4) 0.39507(19) 0.2682(3) 0.0805(17) Uani 1 1 d . . . . .
H20A H 0.3714 0.3954 0.2893 0.121 Uiso 1 1 calc R U . . .
H20B H 0.4977 0.3775 0.2948 0.121 Uiso 1 1 calc R U . . .
H20C H 0.4293 0.3769 0.2282 0.121 Uiso 1 1 calc R U . . .
C21 C 0.4768(4) 0.45053(18) 0.2564(3) 0.0622(12) Uani 1 1 d . . . . .
H21 H 0.5479 0.4492 0.2355 0.075 Uiso 1 1 calc R U . . .
C22 C 0.3917(4) 0.4780(2) 0.2121(3) 0.0792(16) Uani 1 1 d . . . . .
H22A H 0.3846 0.4598 0.1719 0.119 Uiso 1 1 calc R U . . .
H22B H 0.4158 0.5134 0.2054 0.119 Uiso 1 1 calc R U . . .
H22C H 0.3202 0.4783 0.2307 0.119 Uiso 1 1 calc R U . . .
C23 C 0.9225(3) 0.43998(15) 0.23469(18) 0.0434(8) Uani 1 1 d . . . . .
C24 C 1.0076(3) 0.44359(15) 0.2821(2) 0.0480(9) Uani 1 1 d . . . . .
C25 C 1.1057(3) 0.41833(19) 0.2732(2) 0.0614(12) Uani 1 1 d . . . . .
H25 H 1.1638 0.4195 0.3053 0.074 Uiso 1 1 calc R U . . .
C26 C 1.1208(4) 0.39186(19) 0.2194(3) 0.0669(13) Uani 1 1 d . . . . .
H26 H 1.1885 0.3745 0.2146 0.080 Uiso 1 1 calc R U . . .
C27 C 1.0387(4) 0.39015(19) 0.1720(2) 0.0652(13) Uani 1 1 d . . . . .
H27 H 1.0507 0.3724 0.1343 0.078 Uiso 1 1 calc R U . . .
C28 C 0.9376(4) 0.41424(18) 0.1789(2) 0.0542(10) Uani 1 1 d . . . . .
C29 C 0.8274(5) 0.3581(3) 0.1009(3) 0.0890(18) Uani 1 1 d . . . . .
H29A H 0.8925 0.3455 0.0810 0.134 Uiso 1 1 calc R U . . .
H29B H 0.7639 0.3584 0.0701 0.134 Uiso 1 1 calc R U . . .
H29C H 0.8119 0.3354 0.1358 0.134 Uiso 1 1 calc R U . . .
C30 C 0.8492(5) 0.4125(2) 0.1256(2) 0.0711(14) Uani 1 1 d . . . . .
H30 H 0.7792 0.4260 0.1413 0.085 Uiso 1 1 calc R U . . .
C31 C 0.8826(6) 0.4477(3) 0.0719(3) 0.098(2) Uani 1 1 d . . . . .
H31A H 0.8982 0.4823 0.0884 0.146 Uiso 1 1 calc R U . . .
H31B H 0.8222 0.4494 0.0392 0.146 Uiso 1 1 calc R U . . .
H31C H 0.9487 0.4339 0.0542 0.146 Uiso 1 1 calc R U . . .
C32 C 1.0223(5) 0.4440(2) 0.4001(3) 0.0758(14) Uani 1 1 d . . . . .
H32A H 1.0989 0.4319 0.4014 0.114 Uiso 1 1 calc R U . . .
H32B H 0.9725 0.4143 0.4003 0.114 Uiso 1 1 calc R U . . .
H32C H 1.0120 0.4655 0.4368 0.114 Uiso 1 1 calc R U . . .
C33 C 0.9968(4) 0.47484(18) 0.3411(2) 0.0573(11) Uani 1 1 d . . . . .
H33 H 0.9185 0.4866 0.3412 0.069 Uiso 1 1 calc R U . . .
C34 C 1.0699(4) 0.5227(2) 0.3414(3) 0.0769(15) Uani 1 1 d . . . . .
H34A H 1.0623 0.5420 0.3801 0.115 Uiso 1 1 calc R U . . .
H34B H 1.0472 0.5443 0.3052 0.115 Uiso 1 1 calc R U . . .
H34C H 1.1470 0.5123 0.3389 0.115 Uiso 1 1 calc R U . . .
C35 C 0.8966(3) 0.14921(16) 0.2682(2) 0.0557(11) Uani 1 1 d . . . . .
C36 C 0.9183(4) 0.1223(2) 0.3234(2) 0.0632(13) Uani 1 1 d . . . . .
C37 C 1.0282(4) 0.1179(2) 0.3464(2) 0.0671(13) Uani 1 1 d . . . . .
H37 H 1.0452 0.1000 0.3845 0.081 Uiso 1 1 calc R U . . .
C38 C 1.1113(4) 0.13872(18) 0.3154(3) 0.0634(13) Uani 1 1 d . . . . .
H38 H 1.1854 0.1355 0.3322 0.076 Uiso 1 1 calc R U . . .
C39 C 1.0883(4) 0.16450(18) 0.2597(3) 0.0650(13) Uani 1 1 d . . . . .
H39 H 1.1470 0.1781 0.2376 0.078 Uiso 1 1 calc R U . . .
C40 C 0.9801(4) 0.17064(17) 0.2355(3) 0.0654(13) Uani 1 1 d . . . . .
C41 C 0.8101(5) 0.1315(4) 0.4181(3) 0.113(3) Uani 1 1 d . . . . .
H41A H 0.8784 0.1328 0.4453 0.170 Uiso 1 1 calc R U . . .
H41B H 0.7513 0.1161 0.4411 0.170 Uiso 1 1 calc R U . . .
H41C H 0.7888 0.1664 0.4051 0.170 Uiso 1 1 calc R U . . .
C42 C 0.8288(5) 0.0989(4) 0.3600(3) 0.104(3) Uani 1 1 d . . . . .
H42 H 0.7590 0.1004 0.3324 0.125 Uiso 1 1 calc R U . . .
C43 C 0.8495(8) 0.0423(4) 0.3762(4) 0.139(4) Uani 1 1 d . . . . .
H43A H 0.8634 0.0233 0.3380 0.208 Uiso 1 1 calc R U . . .
H43B H 0.7845 0.0280 0.3947 0.208 Uiso 1 1 calc R U . . .
H43C H 0.9137 0.0395 0.4063 0.208 Uiso 1 1 calc R U . . .
C44 C 1.0010(12) 0.1710(4) 0.1211(5) 0.186(5) Uani 1 1 d . . . . .
H44A H 0.9723 0.1865 0.0815 0.278 Uiso 1 1 calc R U . . .
H44B H 0.9785 0.1349 0.1223 0.278 Uiso 1 1 calc R U . . .
H44C H 1.0817 0.1732 0.1244 0.278 Uiso 1 1 calc R U . . .
C45 C 0.9563(6) 0.1991(3) 0.1744(4) 0.113(3) Uani 1 1 d . . . . .
H45 H 0.8743 0.2004 0.1663 0.135 Uiso 1 1 calc R U . . .
C46 C 0.9979(8) 0.2556(3) 0.1802(5) 0.159(4) Uani 1 1 d . . . . .
H46A H 1.0768 0.2567 0.1734 0.239 Uiso 1 1 calc R U . . .
H46B H 0.9860 0.2687 0.2222 0.239 Uiso 1 1 calc R U . . .
H46C H 0.9572 0.2769 0.1487 0.239 Uiso 1 1 calc R U . . .
C47 C 0.5145(3) 0.21102(15) 0.24779(19) 0.0446(9) Uani 1 1 d . . . . .
C48 C 0.4629(3) 0.24212(16) 0.2004(2) 0.0513(10) Uani 1 1 d D . . . .
C49 C 0.3627(4) 0.26524(17) 0.2121(2) 0.0608(12) Uani 1 1 d . . . . .
H49 H 0.3257 0.2859 0.1805 0.073 Uiso 1 1 calc R U . . .
C50 C 0.3169(4) 0.25871(19) 0.2681(3) 0.0650(13) Uani 1 1 d . . . . .
H50 H 0.2490 0.2750 0.2754 0.078 Uiso 1 1 calc R U . . .
C51 C 0.3690(3) 0.22854(17) 0.3142(2) 0.0569(11) Uani 1 1 d . . . . .
H51 H 0.3362 0.2245 0.3530 0.068 Uiso 1 1 calc R U . . .
C52 C 0.4680(3) 0.20393(15) 0.3054(2) 0.0459(9) Uani 1 1 d . . . . .
C53 C 0.5241(7) 0.1957(2) 0.4207(3) 0.098(2) Uani 1 1 d . . . . .
H53A H 0.5520 0.2310 0.4184 0.147 Uiso 1 1 calc R U . . .
H53B H 0.5715 0.1760 0.4508 0.147 Uiso 1 1 calc R U . . .
H53C H 0.4487 0.1964 0.4342 0.147 Uiso 1 1 calc R U . . .
C54 C 0.5240(3) 0.17110(16) 0.3572(2) 0.0496(9) Uani 1 1 d . . . . .
H54 H 0.6028 0.1669 0.3474 0.060 Uiso 1 1 calc R U . . .
C55 C 0.4747(7) 0.1186(2) 0.3582(4) 0.141(4) Uani 1 1 d . . . . .
H55A H 0.3995 0.1208 0.3718 0.211 Uiso 1 1 calc R U . . .
H55B H 0.5195 0.0968 0.3874 0.211 Uiso 1 1 calc R U . . .
H55C H 0.4728 0.1037 0.3160 0.211 Uiso 1 1 calc R U . . .
C57 C 0.5968(11) 0.2858(6) 0.1454(5) 0.062(4) Uani 0.445(18) 1 d D . P A 1
H57A H 0.5631 0.3169 0.1617 0.093 Uiso 0.445(18) 1 calc R U P A 1
H57B H 0.6265 0.2935 0.1050 0.093 Uiso 0.445(18) 1 calc R U P A 1
H57C H 0.6566 0.2742 0.1752 0.093 Uiso 0.445(18) 1 calc R U P A 1
C59 C 0.5106(17) 0.2441(7) 0.1369(6) 0.053(5) Uani 0.445(18) 1 d D . P A 1
H59 H 0.5446 0.2105 0.1263 0.063 Uiso 0.445(18) 1 calc R U P A 1
C60 C 0.4190(11) 0.2600(6) 0.0863(6) 0.064(4) Uani 0.445(18) 1 d D . P A 1
H60A H 0.3577 0.2355 0.0864 0.096 Uiso 0.445(18) 1 calc R U P A 1
H60B H 0.4491 0.2600 0.0450 0.096 Uiso 0.445(18) 1 calc R U P A 1
H60C H 0.3922 0.2945 0.0957 0.096 Uiso 0.445(18) 1 calc R U P A 1
C56 C 0.5444(12) 0.3141(5) 0.1333(6) 0.084(4) Uani 0.555(18) 1 d D . P A 2
H56A H 0.4747 0.3331 0.1305 0.126 Uiso 0.555(18) 1 calc R U P A 2
H56B H 0.5817 0.3188 0.0945 0.126 Uiso 0.555(18) 1 calc R U P A 2
H56C H 0.5917 0.3269 0.1689 0.126 Uiso 0.555(18) 1 calc R U P A 2
C58 C 0.5213(14) 0.2575(7) 0.1426(5) 0.060(5) Uani 0.555(18) 1 d D . P A 2
H58 H 0.5954 0.2406 0.1475 0.072 Uiso 0.555(18) 1 calc R U P A 2
C61 C 0.4645(13) 0.2351(7) 0.0813(5) 0.089(4) Uani 0.555(18) 1 d D . P A 2
H61A H 0.4657 0.1975 0.0833 0.134 Uiso 0.555(18) 1 calc R U P A 2
H61B H 0.5039 0.2466 0.0454 0.134 Uiso 0.555(18) 1 calc R U P A 2
H61C H 0.3879 0.2470 0.0765 0.134 Uiso 0.555(18) 1 calc R U P A 2
C62 C 1.2101(16) 0.3192(8) 0.4167(9) 0.141(6) Uiso 0.5 1 d . . P . .
H62A H 1.2341 0.3347 0.3782 0.212 Uiso 0.5 1 calc R U P . .
H62B H 1.2681 0.2964 0.4348 0.212 Uiso 0.5 1 calc R U P . .
H62C H 1.1956 0.3463 0.4469 0.212 Uiso 0.5 1 calc R U P . .
C63 C 1.1110(12) 0.2900(6) 0.4025(7) 0.096(4) Uiso 0.5 1 d . . P . .
H63A H 1.1182 0.2698 0.3638 0.116 Uiso 0.5 1 calc R U P . .
H63B H 1.0476 0.3137 0.3951 0.116 Uiso 0.5 1 calc R U P . .
C64 C 1.0914(12) 0.2555(6) 0.4543(7) 0.101(4) Uiso 0.5 1 d . . P . .
H64A H 1.0170 0.2405 0.4456 0.121 Uiso 0.5 1 calc R U P . .
H64B H 1.0881 0.2770 0.4924 0.121 Uiso 0.5 1 calc R U P . .
C65 C 1.1719(8) 0.2103(4) 0.4713(5) 0.063(2) Uiso 0.5 1 d . . P . .
H65A H 1.1856 0.1936 0.4310 0.076 Uiso 0.5 1 calc R U P . .
H65B H 1.2425 0.2265 0.4864 0.076 Uiso 0.5 1 calc R U P . .
C66 C 1.1552(11) 0.1695(5) 0.5139(6) 0.087(3) Uiso 0.5 1 d . . P . .
H66A H 1.0771 0.1591 0.5059 0.104 Uiso 0.5 1 calc R U P . .
H66B H 1.1611 0.1852 0.5561 0.104 Uiso 0.5 1 calc R U P . .
C67 C 1.2209(12) 0.1194(6) 0.5199(7) 0.104(4) Uiso 0.5 1 d . . P . .
H67A H 1.1965 0.0962 0.4856 0.156 Uiso 0.5 1 calc R U P . .
H67B H 1.2085 0.1030 0.5601 0.156 Uiso 0.5 1 calc R U P . .
H67C H 1.2996 0.1268 0.5179 0.156 Uiso 0.5 1 calc R U P . .
C68 C 0.550(2) 0.4252(10) 0.0737(11) 0.176(9) Uiso 0.5 1 d . . P . .
H68A H 0.6060 0.4048 0.0541 0.264 Uiso 0.5 1 calc R U P . .
H68B H 0.4786 0.4208 0.0502 0.264 Uiso 0.5 1 calc R U P . .
H68C H 0.5445 0.4136 0.1170 0.264 Uiso 0.5 1 calc R U P . .
C69 C 0.5819(16) 0.4803(8) 0.0735(9) 0.137(6) Uiso 0.5 1 d . . P . .
H69A H 0.6606 0.4838 0.0883 0.165 Uiso 0.5 1 calc R U P . .
H69B H 0.5374 0.4996 0.1027 0.165 Uiso 0.5 1 calc R U P . .
C70 C 0.5641(12) 0.5027(7) 0.0088(8) 0.118(5) Uiso 0.5 1 d . . P . .
H70A H 0.6069 0.4834 -0.0213 0.142 Uiso 0.5 1 calc R U P . .
H70B H 0.5869 0.5392 0.0086 0.142 Uiso 0.5 1 calc R U P . .

loop_
_atom_site_aniso_label
_atom_site_aniso_U_11
_atom_site_aniso_U_22
_atom_site_aniso_U_33
_atom_site_aniso_U_23
_atom_site_aniso_U_13
_atom_site_aniso_U_12
P1 0.0330(5) 0.0303(4) 0.0439(5) -0.0011(4) 0.0034(3) 0.0010(3)
P2 0.0335(5) 0.0306(5) 0.0496(5) -0.0061(4) 0.0017(4) 0.0007(3)
Si1 0.0866(10) 0.0516(7) 0.0485(7) -0.0047(5) 0.0162(6) -0.0103(6)
N1 0.0454(18) 0.0367(17) 0.0566(19) 0.0130(14) 0.0147(14) 0.0072(13)
N2 0.0374(16) 0.0303(15) 0.0616(19) 0.0060(13) 0.0088(14) 0.0056(12)
N3 0.042(2) 0.051(2) 0.133(4) -0.048(2) -0.033(2) 0.0210(16)
N4 0.0359(16) 0.0383(17) 0.0516(18) -0.0148(14) -0.0037(13) 0.0026(12)
C00F 0.048(2) 0.041(2) 0.057(2) -0.0165(18) -0.0059(17) 0.0057(17)
C1 0.0324(18) 0.0337(18) 0.053(2) 0.0019(15) 0.0062(14) 0.0008(14)
C2 0.0307(17) 0.0354(18) 0.0464(19) -0.0017(15) 0.0006(14) 0.0012(13)
C3 0.0351(19) 0.041(2) 0.062(2) -0.0100(17) -0.0051(16) 0.0042(15)
C4 0.0378(19) 0.0329(19) 0.059(2) -0.0090(16) -0.0055(16) 0.0054(14)
C5 0.048(2) 0.037(2) 0.044(2) 0.0001(15) -0.0006(15) -0.0042(16)
C6 0.165(7) 0.077(4) 0.063(3) -0.024(3) 0.030(4) -0.031(4)
C7 0.118(5) 0.097(4) 0.054(3) 0.014(3) 0.005(3) -0.030(4)
C8 0.104(5) 0.074(4) 0.092(4) -0.002(3) 0.046(4) 0.013(3)
C9 0.066(3) 0.040(2) 0.078(3) 0.020(2) 0.023(2) 0.009(2)
C010 0.055(3) 0.057(3) 0.122(5) -0.047(3) -0.026(3) 0.017(2)
C10 0.058(3) 0.041(2) 0.075(3) 0.016(2) 0.011(2) 0.0136(19)
C11 0.036(2) 0.0338(19) 0.065(2) 0.0013(17) 0.0081(17) 0.0057(15)
C12 0.038(2) 0.040(2) 0.082(3) -0.007(2) 0.0065(19) 0.0039(16)
C13 0.039(2) 0.058(3) 0.110(4) -0.007(3) 0.021(2) 0.003(2)
C14 0.064(3) 0.066(3) 0.106(4) 0.000(3) 0.035(3) 0.013(3)
C15 0.077(4) 0.061(3) 0.078(3) -0.008(2) 0.016(3) 0.017(3)
C16 0.049(2) 0.049(2) 0.066(3) -0.005(2) 0.0041(19) 0.0081(18)
C17 0.129(7) 0.184(9) 0.111(6) 0.036(6) -0.052(5) -0.065(6)
C18 0.062(3) 0.057(3) 0.096(4) -0.023(3) -0.006(3) 0.003(2)
C19 0.109(6) 0.060(4) 0.245(11) -0.018(5) -0.013(6) -0.016(4)
C20 0.056(3) 0.044(3) 0.138(5) -0.018(3) -0.017(3) 0.004(2)
C21 0.039(2) 0.050(3) 0.096(4) -0.013(2) -0.007(2) 0.0035(18)
C22 0.068(3) 0.060(3) 0.106(4) -0.013(3) -0.020(3) 0.006(2)
C23 0.039(2) 0.039(2) 0.054(2) 0.0033(16) 0.0119(16) -0.0008(15)
C24 0.039(2) 0.040(2) 0.065(3) -0.0035(18) 0.0099(17) -0.0041(16)
C25 0.037(2) 0.061(3) 0.086(3) -0.004(2) 0.004(2) 0.0002(19)
C26 0.039(2) 0.060(3) 0.104(4) -0.012(3) 0.018(2) 0.002(2)
C27 0.054(3) 0.064(3) 0.080(3) -0.020(2) 0.024(2) -0.004(2)
C28 0.050(2) 0.055(3) 0.059(2) -0.002(2) 0.0155(19) -0.0049(19)
C29 0.086(4) 0.103(5) 0.078(4) -0.015(3) 0.003(3) -0.023(3)
C30 0.073(3) 0.085(4) 0.056(3) -0.006(3) 0.007(2) -0.001(3)
C31 0.117(5) 0.110(5) 0.066(3) 0.011(3) 0.005(3) -0.008(4)
C32 0.078(3) 0.077(4) 0.071(3) -0.008(3) -0.008(3) -0.010(3)
C33 0.046(2) 0.057(3) 0.069(3) -0.012(2) 0.0002(19) -0.0115(19)
C34 0.060(3) 0.057(3) 0.113(4) -0.023(3) 0.009(3) -0.019(2)
C35 0.042(2) 0.043(2) 0.080(3) -0.026(2) -0.014(2) 0.0113(18)
C36 0.042(2) 0.083(3) 0.064(3) -0.029(3) -0.0012(19) 0.004(2)
C37 0.047(3) 0.085(4) 0.068(3) -0.010(3) -0.012(2) 0.009(2)
C38 0.043(2) 0.056(3) 0.089(3) -0.017(2) -0.010(2) 0.011(2)
C39 0.050(3) 0.049(3) 0.095(4) -0.011(2) 0.002(2) -0.003(2)
C40 0.057(3) 0.040(2) 0.096(4) -0.004(2) -0.018(2) -0.001(2)
C41 0.078(4) 0.206(9) 0.054(3) -0.003(4) 0.004(3) 0.040(5)
C42 0.050(3) 0.205(9) 0.056(3) -0.021(4) -0.001(2) -0.019(4)
C43 0.131(7) 0.166(9) 0.124(7) -0.028(6) 0.036(5) -0.080(7)
C44 0.310(17) 0.146(9) 0.096(7) 0.034(6) -0.021(8) -0.024(10)
C45 0.096(5) 0.081(4) 0.153(7) 0.051(5) -0.051(5) -0.034(4)
C46 0.159(8) 0.086(5) 0.223(11) 0.070(6) -0.051(7) -0.043(5)
C47 0.0337(18) 0.041(2) 0.058(2) -0.0133(17) -0.0075(15) 0.0025(15)
C48 0.049(2) 0.045(2) 0.058(2) -0.0091(18) -0.0101(18) 0.0046(18)
C49 0.046(2) 0.048(2) 0.085(3) -0.005(2) -0.015(2) 0.0075(19)
C50 0.038(2) 0.055(3) 0.102(4) -0.007(3) 0.000(2) 0.0060(19)
C51 0.039(2) 0.052(3) 0.080(3) -0.009(2) 0.007(2) -0.0015(18)
C52 0.038(2) 0.040(2) 0.060(2) -0.0117(17) -0.0006(16) -0.0044(16)
C53 0.164(7) 0.072(4) 0.057(3) -0.007(3) 0.003(4) 0.025(4)
C54 0.045(2) 0.047(2) 0.056(2) -0.0051(18) 0.0000(17) -0.0048(17)
C55 0.180(8) 0.050(3) 0.175(8) 0.028(4) -0.107(6) -0.042(4)
C57 0.064(8) 0.063(9) 0.059(7) -0.005(5) 0.011(5) -0.009(7)
C59 0.073(9) 0.032(8) 0.051(8) -0.013(5) -0.012(6) 0.009(6)
C60 0.066(8) 0.062(8) 0.061(7) 0.023(6) -0.016(6) 0.004(6)
C56 0.083(8) 0.088(9) 0.083(7) 0.018(6) 0.020(6) -0.005(7)
C58 0.076(9) 0.048(10) 0.056(7) -0.013(5) -0.008(5) 0.013(6)
C61 0.095(10) 0.107(11) 0.063(6) 0.002(7) -0.015(6) 0.008(8)

loop_
_atom_type_symbol
_atom_type_description
_atom_type_scat_dispersion_real
_atom_type_scat_dispersion_imag
_atom_type_scat_source
C C 0.0033 0.0016 'International Tables Vol C Tables 4.2.6.8 and 6.1.1.4'
H H 0.0000 0.0000 'International Tables Vol C Tables 4.2.6.8 and 6.1.1.4'
N N 0.0061 0.0033 'International Tables Vol C Tables 4.2.6.8 and 6.1.1.4'
P P 0.1023 0.0942 'International Tables Vol C Tables 4.2.6.8 and 6.1.1.4'
Si Si 0.0817 0.0704 'International Tables Vol C Tables 4.2.6.8 and 6.1.1.4'

loop_
_geom_angle_atom_site_label_1
_geom_angle_atom_site_label_2
_geom_angle_atom_site_label_3
_geom_angle
_geom_angle_site_symmetry_1
_geom_angle_site_symmetry_3
_geom_angle_publ_flag
C1 P1 P2 104.21(12) . . ?
C1 P1 C5 103.18(18) . . ?
C5 P1 P2 53.58(12) . . ?
C3 P2 P1 101.18(14) . . ?
C3 P2 C5 100.88(18) . . ?
C5 P2 P1 53.21(12) . . ?
C5 Si1 C6 111.5(2) . . ?
C5 Si1 C7 106.6(3) . . ?
C5 Si1 C8 112.4(2) . . ?
C6 Si1 C7 107.9(3) . . ?
C6 Si1 C8 108.5(3) . . ?
C7 Si1 C8 109.8(3) . . ?
C2 N1 C9 109.9(3) . . ?
C2 N1 C23 124.6(3) . . ?
C23 N1 C9 116.6(3) . . ?
C2 N2 C10 111.2(3) . . ?
C2 N2 C11 124.4(3) . . ?
C11 N2 C10 121.2(3) . . ?
C00F N3 C35 123.7(3) . . ?
C4 N3 C00F 113.3(3) . . ?
C4 N3 C35 122.8(3) . . ?
C4 N4 C010 112.8(3) . . ?
C4 N4 C47 125.7(3) . . ?
C47 N4 C010 120.5(3) . . ?
N3 C00F H00A 110.9 . . ?
N3 C00F H00B 110.9 . . ?
N3 C00F C010 104.2(3) . . ?
H00A C00F H00B 108.9 . . ?
C010 C00F H00A 110.9 . . ?
C010 C00F H00B 110.9 . . ?
P1 C1 H1 116.8 . . ?
C2 C1 P1 126.4(3) . . ?
C2 C1 H1 116.8 . . ?
N1 C2 N2 105.9(3) . . ?
C1 C2 N1 129.6(3) . . ?
C1 C2 N2 124.4(3) . . ?
P2 C3 H3 115.5 . . ?
C4 C3 P2 129.1(3) . . ?
C4 C3 H3 115.5 . . ?
N4 C4 N3 105.5(3) . . ?
C3 C4 N3 124.1(3) . . ?
C3 C4 N4 130.4(3) . . ?
P1 C5 P2 73.21(14) . . ?
P1 C5 Si1 131.1(2) . . ?
P1 C5 H5 108.8 . . ?
P2 C5 H5 108.8 . . ?
Si1 C5 P2 121.0(2) . . ?
Si1 C5 H5 108.8 . . ?
Si1 C6 H6A 109.5 . . ?
Si1 C6 H6B 109.5 . . ?
Si1 C6 H6C 109.5 . . ?
H6A C6 H6B 109.5 . . ?
H6A C6 H6C 109.5 . . ?
H6B C6 H6C 109.5 . . ?
Si1 C7 H7A 109.5 . . ?
Si1 C7 H7B 109.5 . . ?
Si1 C7 H7C 109.5 . . ?
H7A C7 H7B 109.5 . . ?
H7A C7 H7C 109.5 . . ?
H7B C7 H7C 109.5 . . ?
Si1 C8 H8A 109.5 . . ?
Si1 C8 H8B 109.5 . . ?
Si1 C8 H8C 109.5 . . ?
H8A C8 H8B 109.5 . . ?
H8A C8 H8C 109.5 . . ?
H8B C8 H8C 109.5 . . ?
N1 C9 H9A 111.2 . . ?
N1 C9 H9B 111.2 . . ?
N1 C9 C10 102.8(3) . . ?
H9A C9 H9B 109.1 . . ?
C10 C9 H9A 111.2 . . ?
C10 C9 H9B 111.2 . . ?
N4 C010 C00F 104.1(3) . . ?
N4 C010 H01A 110.9 . . ?
N4 C010 H01B 110.9 . . ?
C00F C010 H01A 110.9 . . ?
C00F C010 H01B 110.9 . . ?
H01A C010 H01B 109.0 . . ?
N2 C10 C9 101.1(3) . . ?
N2 C10 H10A 111.5 . . ?
N2 C10 H10B 111.5 . . ?
C9 C10 H10A 111.5 . . ?
C9 C10 H10B 111.5 . . ?
H10A C10 H10B 109.4 . . ?
C12 C11 N2 120.8(4) . . ?
C12 C11 C16 121.5(4) . . ?
C16 C11 N2 117.7(4) . . ?
C11 C12 C13 117.9(4) . . ?
C11 C12 C21 122.6(4) . . ?
C13 C12 C21 119.4(4) . . ?
C12 C13 H13 119.2 . . ?
C14 C13 C12 121.7(5) . . ?
C14 C13 H13 119.2 . . ?
C13 C14 H14 119.9 . . ?
C13 C14 C15 120.2(5) . . ?
C15 C14 H14 119.9 . . ?
C14 C15 H15 119.8 . . ?
C14 C15 C16 120.4(5) . . ?
C16 C15 H15 119.8 . . ?
C11 C16 C18 121.3(4) . . ?
C15 C16 C11 118.3(4) . . ?
C15 C16 C18 120.3(4) . . ?
H17A C17 H17B 109.5 . . ?
H17A C17 H17C 109.5 . . ?
H17B C17 H17C 109.5 . . ?
C18 C17 H17A 109.5 . . ?
C18 C17 H17B 109.5 . . ?
C18 C17 H17C 109.5 . . ?
C16 C18 H18 106.3 . . ?
C16 C18 C19 109.3(5) . . ?
C17 C18 C16 114.0(5) . . ?
C17 C18 H18 106.3 . . ?
C17 C18 C19 113.9(7) . . ?
C19 C18 H18 106.3 . . ?
C18 C19 H19A 109.5 . . ?
C18 C19 H19B 109.5 . . ?
C18 C19 H19C 109.5 . . ?
H19A C19 H19B 109.5 . . ?
H19A C19 H19C 109.5 . . ?
H19B C19 H19C 109.5 . . ?
H20A C20 H20B 109.5 . . ?
H20A C20 H20C 109.5 . . ?
H20B C20 H20C 109.5 . . ?
C21 C20 H20A 109.5 . . ?
C21 C20 H20B 109.5 . . ?
C21 C20 H20C 109.5 . . ?
C12 C21 C20 112.3(5) . . ?
C12 C21 H21 107.9 . . ?
C12 C21 C22 110.1(4) . . ?
C20 C21 H21 107.9 . . ?
C22 C21 C20 110.6(4) . . ?
C22 C21 H21 107.9 . . ?
C21 C22 H22A 109.5 . . ?
C21 C22 H22B 109.5 . . ?
C21 C22 H22C 109.5 . . ?
H22A C22 H22B 109.5 . . ?
H22A C22 H22C 109.5 . . ?
H22B C22 H22C 109.5 . . ?
C24 C23 N1 120.9(4) . . ?
C28 C23 N1 117.8(4) . . ?
C28 C23 C24 121.2(4) . . ?
C23 C24 C33 122.5(4) . . ?
C25 C24 C23 117.9(4) . . ?
C25 C24 C33 119.6(4) . . ?
C24 C25 H25 119.3 . . ?
C26 C25 C24 121.5(4) . . ?
C26 C25 H25 119.3 . . ?
C25 C26 H26 119.8 . . ?
C25 C26 C27 120.3(4) . . ?
C27 C26 H26 119.8 . . ?
C26 C27 H27 119.7 . . ?
C26 C27 C28 120.6(4) . . ?
C28 C27 H27 119.7 . . ?
C23 C28 C27 118.4(4) . . ?
C23 C28 C30 122.1(4) . . ?
C27 C28 C30 119.5(4) . . ?
H29A C29 H29B 109.5 . . ?
H29A C29 H29C 109.5 . . ?
H29B C29 H29C 109.5 . . ?
C30 C29 H29A 109.5 . . ?
C30 C29 H29B 109.5 . . ?
C30 C29 H29C 109.5 . . ?
C28 C30 C29 112.7(5) . . ?
C28 C30 H30 108.2 . . ?
C28 C30 C31 109.4(5) . . ?
C29 C30 H30 108.2 . . ?
C29 C30 C31 110.0(5) . . ?
C31 C30 H30 108.2 . . ?
C30 C31 H31A 109.5 . . ?
C30 C31 H31B 109.5 . . ?
C30 C31 H31C 109.5 . . ?
H31A C31 H31B 109.5 . . ?
H31A C31 H31C 109.5 . . ?
H31B C31 H31C 109.5 . . ?
H32A C32 H32B 109.5 . . ?
H32A C32 H32C 109.5 . . ?
H32B C32 H32C 109.5 . . ?
C33 C32 H32A 109.5 . . ?
C33 C32 H32B 109.5 . . ?
C33 C32 H32C 109.5 . . ?
C24 C33 H33 107.6 . . ?
C24 C33 C34 110.9(4) . . ?
C32 C33 C24 112.7(4) . . ?
C32 C33 H33 107.6 . . ?
C32 C33 C34 110.2(4) . . ?
C34 C33 H33 107.6 . . ?
C33 C34 H34A 109.5 . . ?
C33 C34 H34B 109.5 . . ?
C33 C34 H34C 109.5 . . ?
H34A C34 H34B 109.5 . . ?
H34A C34 H34C 109.5 . . ?
H34B C34 H34C 109.5 . . ?
C36 C35 N3 118.7(5) . . ?
C36 C35 C40 122.0(4) . . ?
C40 C35 N3 119.3(5) . . ?
C35 C36 C37 117.6(5) . . ?
C35 C36 C42 123.0(4) . . ?
C37 C36 C42 119.4(5) . . ?
C36 C37 H37 119.3 . . ?
C38 C37 C36 121.4(5) . . ?
C38 C37 H37 119.3 . . ?
C37 C38 H38 119.9 . . ?
C37 C38 C39 120.2(4) . . ?
C39 C38 H38 119.9 . . ?
C38 C39 H39 119.8 . . ?
C38 C39 C40 120.4(5) . . ?
C40 C39 H39 119.8 . . ?
C35 C40 C45 121.9(5) . . ?
C39 C40 C35 118.3(5) . . ?
C39 C40 C45 119.8(5) . . ?
H41A C41 H41B 109.5 . . ?
H41A C41 H41C 109.5 . . ?
H41B C41 H41C 109.5 . . ?
C42 C41 H41A 109.5 . . ?
C42 C41 H41B 109.5 . . ?
C42 C41 H41C 109.5 . . ?
C36 C42 C41 110.4(6) . . ?
C36 C42 H42 106.9 . . ?
C36 C42 C43 113.1(6) . . ?
C41 C42 H42 106.9 . . ?
C43 C42 C41 112.3(6) . . ?
C43 C42 H42 106.9 . . ?
C42 C43 H43A 109.5 . . ?
C42 C43 H43B 109.5 . . ?
C42 C43 H43C 109.5 . . ?
H43A C43 H43B 109.5 . . ?
H43A C43 H43C 109.5 . . ?
H43B C43 H43C 109.5 . . ?
H44A C44 H44B 109.5 . . ?
H44A C44 H44C 109.5 . . ?
H44B C44 H44C 109.5 . . ?
C45 C44 H44A 109.5 . . ?
C45 C44 H44B 109.5 . . ?
C45 C44 H44C 109.5 . . ?
C40 C45 H45 107.2 . . ?
C40 C45 C46 110.6(6) . . ?
C44 C45 C40 111.3(7) . . ?
C44 C45 H45 107.2 . . ?
C44 C45 C46 113.0(8) . . ?
C46 C45 H45 107.2 . . ?
C45 C46 H46A 109.5 . . ?
C45 C46 H46B 109.5 . . ?
C45 C46 H46C 109.5 . . ?
H46A C46 H46B 109.5 . . ?
H46A C46 H46C 109.5 . . ?
H46B C46 H46C 109.5 . . ?
C48 C47 N4 118.6(4) . . ?
C52 C47 N4 119.9(4) . . ?
C52 C47 C48 121.4(4) . . ?
C47 C48 C59 119.1(9) . . ?
C47 C48 C58 121.7(8) . . ?
C49 C48 C47 118.0(4) . . ?
C49 C48 C59 122.5(9) . . ?
C49 C48 C58 119.6(8) . . ?
C48 C49 H49 119.5 . . ?
C50 C49 C48 121.1(4) . . ?
C50 C49 H49 119.5 . . ?
C49 C50 H50 119.9 . . ?
C49 C50 C51 120.2(4) . . ?
C51 C50 H50 119.9 . . ?
C50 C51 H51 119.2 . . ?
C50 C51 C52 121.6(5) . . ?
C52 C51 H51 119.2 . . ?
C47 C52 C54 121.7(3) . . ?
C51 C52 C47 117.7(4) . . ?
C51 C52 C54 120.6(4) . . ?
H53A C53 H53B 109.5 . . ?
H53A C53 H53C 109.5 . . ?
H53B C53 H53C 109.5 . . ?
C54 C53 H53A 109.5 . . ?
C54 C53 H53B 109.5 . . ?
C54 C53 H53C 109.5 . . ?
C52 C54 H54 107.2 . . ?
C53 C54 C52 112.9(4) . . ?
C53 C54 H54 107.2 . . ?
C55 C54 C52 111.4(4) . . ?
C55 C54 C53 110.7(5) . . ?
C55 C54 H54 107.2 . . ?
C54 C55 H55A 109.5 . . ?
C54 C55 H55B 109.5 . . ?
C54 C55 H55C 109.5 . . ?
H55A C55 H55B 109.5 . . ?
H55A C55 H55C 109.5 . . ?
H55B C55 H55C 109.5 . . ?
H57A C57 H57B 109.5 . . ?
H57A C57 H57C 109.5 . . ?
H57B C57 H57C 109.5 . . ?
C59 C57 H57A 109.5 . . ?
C59 C57 H57B 109.5 . . ?
C59 C57 H57C 109.5 . . ?
C48 C59 H59 111.3 . . ?
C48 C59 C60 109.5(13) . . ?
C57 C59 C48 102.8(11) . . ?
C57 C59 H59 111.3 . . ?
C57 C59 C60 110.5(13) . . ?
C60 C59 H59 111.3 . . ?
C59 C60 H60A 109.5 . . ?
C59 C60 H60B 109.5 . . ?
C59 C60 H60C 109.5 . . ?
H60A C60 H60B 109.5 . . ?
H60A C60 H60C 109.5 . . ?
H60B C60 H60C 109.5 . . ?
H56A C56 H56B 109.5 . . ?
H56A C56 H56C 109.5 . . ?
H56B C56 H56C 109.5 . . ?
C58 C56 H56A 109.5 . . ?
C58 C56 H56B 109.5 . . ?
C58 C56 H56C 109.5 . . ?
C48 C58 H58 105.5 . . ?
C48 C58 C61 112.5(10) . . ?
C56 C58 C48 117.6(11) . . ?
C56 C58 H58 105.5 . . ?
C56 C58 C61 109.2(11) . . ?
C61 C58 H58 105.5 . . ?
C58 C61 H61A 109.5 . . ?
C58 C61 H61B 109.5 . . ?
C58 C61 H61C 109.5 . . ?
H61A C61 H61B 109.5 . . ?
H61A C61 H61C 109.5 . . ?
H61B C61 H61C 109.5 . . ?
H62A C62 H62B 109.5 . . ?
H62A C62 H62C 109.5 . . ?
H62B C62 H62C 109.5 . . ?
C63 C62 H62A 109.5 . . ?
C63 C62 H62B 109.5 . . ?
C63 C62 H62C 109.5 . . ?
C62 C63 H63A 109.7 . . ?
C62 C63 H63B 109.7 . . ?
C62 C63 C64 110.0(14) . . ?
H63A C63 H63B 108.2 . . ?
C64 C63 H63A 109.7 . . ?
C64 C63 H63B 109.7 . . ?
C63 C64 H64A 107.2 . . ?
C63 C64 H64B 107.2 . . ?
C63 C64 C65 120.6(12) . . ?
H64A C64 H64B 106.8 . . ?
C65 C64 H64A 107.2 . . ?
C65 C64 H64B 107.2 . . ?
C64 C65 H65A 105.6 . . ?
C64 C65 H65B 105.6 . . ?
H65A C65 H65B 106.1 . . ?
C66 C65 C64 126.8(10) . . ?
C66 C65 H65A 105.6 . . ?
C66 C65 H65B 105.6 . . ?
C65 C66 H66A 105.7 . . ?
C65 C66 H66B 105.7 . . ?
C65 C66 C67 126.5(11) . . ?
H66A C66 H66B 106.1 . . ?
C67 C66 H66A 105.7 . . ?
C67 C66 H66B 105.7 . . ?
C66 C67 H67A 109.5 . . ?
C66 C67 H67B 109.5 . . ?
C66 C67 H67C 109.5 . . ?
H67A C67 H67B 109.5 . . ?
H67A C67 H67C 109.5 . . ?
H67B C67 H67C 109.5 . . ?
H68A C68 H68B 109.5 . . ?
H68A C68 H68C 109.5 . . ?
H68B C68 H68C 109.5 . . ?
C69 C68 H68A 109.5 . . ?
C69 C68 H68B 109.5 . . ?
C69 C68 H68C 109.5 . . ?
C68 C69 H69A 109.5 . . ?
C68 C69 H69B 109.5 . . ?
C68 C69 C70 110.8(17) . . ?
H69A C69 H69B 108.1 . . ?
C70 C69 H69A 109.5 . . ?
C70 C69 H69B 109.5 . . ?
C69 C70 C70 105.2(17) . 3_665 ?
C69 C70 H70A 110.7 . . ?
C69 C70 H70B 110.7 . . ?
C70 C70 H70A 110.7 3_665 . ?
C70 C70 H70B 110.7 3_665 . ?
H70A C70 H70B 108.8 . . ?

loop_
_geom_bond_atom_site_label_1
_geom_bond_atom_site_label_2
_geom_bond_distance
_geom_bond_site_symmetry_2
_geom_bond_publ_flag
P1 P2 2.2166(13) . ?
P1 C1 1.792(4) . ?
P1 C5 1.854(4) . ?
P2 C3 1.794(4) . ?
P2 C5 1.863(4) . ?
Si1 C5 1.854(4) . ?
Si1 C6 1.859(6) . ?
Si1 C7 1.874(6) . ?
Si1 C8 1.880(6) . ?
N1 C2 1.389(5) . ?
N1 C9 1.465(5) . ?
N1 C23 1.432(5) . ?
N2 C2 1.396(4) . ?
N2 C10 1.449(5) . ?
N2 C11 1.436(5) . ?
N3 C00F 1.434(5) . ?
N3 C4 1.389(5) . ?
N3 C35 1.436(5) . ?
N4 C4 1.385(5) . ?
N4 C010 1.448(5) . ?
N4 C47 1.427(5) . ?
C00F H00A 0.9900 . ?
C00F H00B 0.9900 . ?
C00F C010 1.502(6) . ?
C1 H1 0.9500 . ?
C1 C2 1.347(5) . ?
C3 H3 0.9500 . ?
C3 C4 1.348(5) . ?
C5 H5 1.0000 . ?
C6 H6A 0.9800 . ?
C6 H6B 0.9800 . ?
C6 H6C 0.9800 . ?
C7 H7A 0.9800 . ?
C7 H7B 0.9800 . ?
C7 H7C 0.9800 . ?
C8 H8A 0.9800 . ?
C8 H8B 0.9800 . ?
C8 H8C 0.9800 . ?
C9 H9A 0.9900 . ?
C9 H9B 0.9900 . ?
C9 C10 1.502(6) . ?
C010 H01A 0.9900 . ?
C010 H01B 0.9900 . ?
C10 H10A 0.9900 . ?
C10 H10B 0.9900 . ?
C11 C12 1.393(6) . ?
C11 C16 1.396(6) . ?
C12 C13 1.395(6) . ?
C12 C21 1.506(6) . ?
C13 H13 0.9500 . ?
C13 C14 1.354(8) . ?
C14 H14 0.9500 . ?
C14 C15 1.388(8) . ?
C15 H15 0.9500 . ?
C15 C16 1.394(7) . ?
C16 C18 1.528(7) . ?
C17 H17A 0.9800 . ?
C17 H17B 0.9800 . ?
C17 H17C 0.9800 . ?
C17 C18 1.471(9) . ?
C18 H18 1.0000 . ?
C18 C19 1.541(9) . ?
C19 H19A 0.9800 . ?
C19 H19B 0.9800 . ?
C19 H19C 0.9800 . ?
C20 H20A 0.9800 . ?
C20 H20B 0.9800 . ?
C20 H20C 0.9800 . ?
C20 C21 1.536(7) . ?
C21 H21 1.0000 . ?
C21 C22 1.530(7) . ?
C22 H22A 0.9800 . ?
C22 H22B 0.9800 . ?
C22 H22C 0.9800 . ?
C23 C24 1.400(6) . ?
C23 C28 1.392(6) . ?
C24 C25 1.386(6) . ?
C24 C33 1.515(6) . ?
C25 H25 0.9500 . ?
C25 C26 1.364(7) . ?
C26 H26 0.9500 . ?
C26 C27 1.372(7) . ?
C27 H27 0.9500 . ?
C27 C28 1.395(6) . ?
C28 C30 1.512(7) . ?
C29 H29A 0.9800 . ?
C29 H29B 0.9800 . ?
C29 H29C 0.9800 . ?
C29 C30 1.527(8) . ?
C30 H30 1.0000 . ?
C30 C31 1.546(8) . ?
C31 H31A 0.9800 . ?
C31 H31B 0.9800 . ?
C31 H31C 0.9800 . ?
C32 H32A 0.9800 . ?
C32 H32B 0.9800 . ?
C32 H32C 0.9800 . ?
C32 C33 1.508(7) . ?
C33 H33 1.0000 . ?
C33 C34 1.529(6) . ?
C34 H34A 0.9800 . ?
C34 H34B 0.9800 . ?
C34 H34C 0.9800 . ?
C35 C36 1.382(7) . ?
C35 C40 1.388(7) . ?
C36 C37 1.395(6) . ?
C36 C42 1.512(8) . ?
C37 H37 0.9500 . ?
C37 C38 1.358(7) . ?
C38 H38 0.9500 . ?
C38 C39 1.380(7) . ?
C39 H39 0.9500 . ?
C39 C40 1.388(7) . ?
C40 C45 1.512(9) . ?
C41 H41A 0.9800 . ?
C41 H41B 0.9800 . ?
C41 H41C 0.9800 . ?
C41 C42 1.534(9) . ?
C42 H42 1.0000 . ?
C42 C43 1.530(12) . ?
C43 H43A 0.9800 . ?
C43 H43B 0.9800 . ?
C43 H43C 0.9800 . ?
C44 H44A 0.9800 . ?
C44 H44B 0.9800 . ?
C44 H44C 0.9800 . ?
C44 C45 1.489(13) . ?
C45 H45 1.0000 . ?
C45 C46 1.557(10) . ?
C46 H46A 0.9800 . ?
C46 H46B 0.9800 . ?
C46 H46C 0.9800 . ?
C47 C48 1.409(6) . ?
C47 C52 1.402(6) . ?
C48 C49 1.397(6) . ?
C48 C59 1.514(13) . ?
C48 C58 1.520(11) . ?
C49 H49 0.9500 . ?
C49 C50 1.365(7) . ?
C50 H50 0.9500 . ?
C50 C51 1.379(7) . ?
C51 H51 0.9500 . ?
C51 C52 1.387(6) . ?
C52 C54 1.522(6) . ?
C53 H53A 0.9800 . ?
C53 H53B 0.9800 . ?
C53 H53C 0.9800 . ?
C53 C54 1.502(7) . ?
C54 H54 1.0000 . ?
C54 C55 1.493(7) . ?
C55 H55A 0.9800 . ?
C55 H55B 0.9800 . ?
C55 H55C 0.9800 . ?
C57 H57A 0.9800 . ?
C57 H57B 0.9800 . ?
C57 H57C 0.9800 . ?
C57 C59 1.511(16) . ?
C59 H59 1.0000 . ?
C59 C60 1.553(17) . ?
C60 H60A 0.9800 . ?
C60 H60B 0.9800 . ?
C60 H60C 0.9800 . ?
C56 H56A 0.9800 . ?
C56 H56B 0.9800 . ?
C56 H56C 0.9800 . ?
C56 C58 1.515(15) . ?
C58 H58 1.0000 . ?
C58 C61 1.552(13) . ?
C61 H61A 0.9800 . ?
C61 H61B 0.9800 . ?
C61 H61C 0.9800 . ?
C62 H62A 0.9800 . ?
C62 H62B 0.9800 . ?
C62 H62C 0.9800 . ?
C62 C63 1.44(2) . ?
C63 H63A 0.9900 . ?
C63 H63B 0.9900 . ?
C63 C64 1.458(18) . ?
C64 H64A 0.9900 . ?
C64 H64B 0.9900 . ?
C64 C65 1.559(17) . ?
C65 H65A 0.9900 . ?
C65 H65B 0.9900 . ?
C65 C66 1.422(15) . ?
C66 H66A 0.9900 . ?
C66 H66B 0.9900 . ?
C66 C67 1.530(18) . ?
C67 H67A 0.9800 . ?
C67 H67B 0.9800 . ?
C67 H67C 0.9800 . ?
C68 H68A 0.9800 . ?
C68 H68B 0.9800 . ?
C68 H68C 0.9800 . ?
C68 C69 1.49(3) . ?
C69 H69A 0.9900 . ?
C69 H69B 0.9900 . ?
C69 C70 1.50(2) . ?
C70 C70 1.58(3) 3_665 ?
C70 H70A 0.9900 . ?
C70 H70B 0.9900 . ?

loop_
_geom_torsion_atom_site_label_1
_geom_torsion_atom_site_label_2
_geom_torsion_atom_site_label_3
_geom_torsion_atom_site_label_4
_geom_torsion
_geom_torsion_site_symmetry_1
_geom_torsion_site_symmetry_2
_geom_torsion_site_symmetry_3
_geom_torsion_site_symmetry_4
_geom_torsion_publ_flag
P1 P2 C3 C4 -146.6(4) . . . . ?
P1 P2 C5 Si1 128.4(3) . . . . ?
P1 C1 C2 N1 1.2(6) . . . . ?
P1 C1 C2 N2 179.2(3) . . . . ?
P2 P1 C1 C2 -137.6(3) . . . . ?
P2 P1 C5 Si1 -116.8(3) . . . . ?
P2 C3 C4 N3 179.2(4) . . . . ?
P2 C3 C4 N4 0.0(7) . . . . ?
N1 C9 C10 N2 28.9(5) . . . . ?
N1 C23 C24 C25 -179.9(4) . . . . ?
N1 C23 C24 C33 -1.4(6) . . . . ?
N1 C23 C28 C27 179.1(4) . . . . ?
N1 C23 C28 C30 0.2(6) . . . . ?
N2 C11 C12 C13 -179.9(4) . . . . ?
N2 C11 C12 C21 -2.6(6) . . . . ?
N2 C11 C16 C15 -179.9(4) . . . . ?
N2 C11 C16 C18 2.7(6) . . . . ?
N3 C00F C010 N4 4.6(6) . . . . ?
N3 C35 C36 C37 -178.9(4) . . . . ?
N3 C35 C36 C42 -0.5(7) . . . . ?
N3 C35 C40 C39 -180.0(4) . . . . ?
N3 C35 C40 C45 -1.3(7) . . . . ?
N4 C47 C48 C49 175.9(4) . . . . ?
N4 C47 C48 C59 3.0(10) . . . . ?
N4 C47 C48 C58 -13.8(9) . . . . ?
N4 C47 C52 C51 -176.7(3) . . . . ?
N4 C47 C52 C54 4.2(5) . . . . ?
C00F N3 C4 N4 2.3(6) . . . . ?
C00F N3 C4 C3 -177.0(4) . . . . ?
C00F N3 C35 C36 -84.5(6) . . . . ?
C00F N3 C35 C40 95.5(6) . . . . ?
C1 P1 C5 P2 98.08(16) . . . . ?
C1 P1 C5 Si1 -18.7(3) . . . . ?
C2 N1 C9 C10 -23.9(5) . . . . ?
C2 N1 C23 C24 -60.9(5) . . . . ?
C2 N1 C23 C28 122.6(4) . . . . ?
C2 N2 C10 C9 -26.3(5) . . . . ?
C2 N2 C11 C12 -70.4(5) . . . . ?
C2 N2 C11 C16 111.0(4) . . . . ?
C3 P2 C5 P1 95.90(17) . . . . ?
C3 P2 C5 Si1 -135.8(2) . . . . ?
C4 N3 C00F C010 -4.4(6) . . . . ?
C4 N3 C35 C36 89.5(6) . . . . ?
C4 N3 C35 C40 -90.6(6) . . . . ?
C4 N4 C010 C00F -3.5(6) . . . . ?
C4 N4 C47 C48 108.9(4) . . . . ?
C4 N4 C47 C52 -74.2(5) . . . . ?
C5 P1 C1 C2 167.1(3) . . . . ?
C5 P2 C3 C4 159.1(4) . . . . ?
C6 Si1 C5 P1 -49.6(4) . . . . ?
C6 Si1 C5 P2 -144.0(3) . . . . ?
C7 Si1 C5 P1 -167.2(3) . . . . ?
C7 Si1 C5 P2 98.4(3) . . . . ?
C8 Si1 C5 P1 72.5(4) . . . . ?
C8 Si1 C5 P2 -21.9(3) . . . . ?
C9 N1 C2 N2 8.1(4) . . . . ?
C9 N1 C2 C1 -173.6(4) . . . . ?
C9 N1 C23 C24 83.0(5) . . . . ?
C9 N1 C23 C28 -93.6(5) . . . . ?
C010 N4 C4 N3 0.9(6) . . . . ?
C010 N4 C4 C3 -179.8(5) . . . . ?
C010 N4 C47 C48 -83.4(5) . . . . ?
C010 N4 C47 C52 93.5(5) . . . . ?
C10 N2 C2 N1 12.2(4) . . . . ?
C10 N2 C2 C1 -166.2(4) . . . . ?
C10 N2 C11 C12 87.6(5) . . . . ?
C10 N2 C11 C16 -90.9(5) . . . . ?
C11 N2 C2 N1 172.1(3) . . . . ?
C11 N2 C2 C1 -6.2(6) . . . . ?
C11 N2 C10 C9 173.0(4) . . . . ?
C11 C12 C13 C14 0.4(7) . . . . ?
C11 C12 C21 C20 123.8(5) . . . . ?
C11 C12 C21 C22 -112.5(5) . . . . ?
C11 C16 C18 C17 -117.8(7) . . . . ?
C11 C16 C18 C19 113.5(6) . . . . ?
C12 C11 C16 C15 1.5(7) . . . . ?
C12 C11 C16 C18 -175.8(4) . . . . ?
C12 C13 C14 C15 0.5(8) . . . . ?
C13 C12 C21 C20 -59.0(6) . . . . ?
C13 C12 C21 C22 64.7(6) . . . . ?
C13 C14 C15 C16 -0.3(8) . . . . ?
C14 C15 C16 C11 -0.6(7) . . . . ?
C14 C15 C16 C18 176.7(5) . . . . ?
C15 C16 C18 C17 64.9(8) . . . . ?
C15 C16 C18 C19 -63.8(8) . . . . ?
C16 C11 C12 C13 -1.4(7) . . . . ?
C16 C11 C12 C21 175.8(4) . . . . ?
C21 C12 C13 C14 -177.0(5) . . . . ?
C23 N1 C2 N2 153.9(4) . . . . ?
C23 N1 C2 C1 -27.8(6) . . . . ?
C23 N1 C9 C10 -172.8(4) . . . . ?
C23 C24 C25 C26 1.8(7) . . . . ?
C23 C24 C33 C32 126.3(4) . . . . ?
C23 C24 C33 C34 -109.7(5) . . . . ?
C23 C28 C30 C29 -130.5(5) . . . . ?
C23 C28 C30 C31 106.8(5) . . . . ?
C24 C23 C28 C27 2.5(6) . . . . ?
C24 C23 C28 C30 -176.4(4) . . . . ?
C24 C25 C26 C27 0.8(8) . . . . ?
C25 C24 C33 C32 -55.3(6) . . . . ?
C25 C24 C33 C34 68.8(6) . . . . ?
C25 C26 C27 C28 -1.7(8) . . . . ?
C26 C27 C28 C23 0.1(7) . . . . ?
C26 C27 C28 C30 179.0(5) . . . . ?
C27 C28 C30 C29 50.6(6) . . . . ?
C27 C28 C30 C31 -72.1(6) . . . . ?
C28 C23 C24 C25 -3.4(6) . . . . ?
C28 C23 C24 C33 175.1(4) . . . . ?
C33 C24 C25 C26 -176.8(4) . . . . ?
C35 N3 C00F C010 170.0(5) . . . . ?
C35 N3 C4 N4 -172.2(5) . . . . ?
C35 N3 C4 C3 8.5(8) . . . . ?
C35 C36 C37 C38 -0.9(7) . . . . ?
C35 C36 C42 C41 -104.1(6) . . . . ?
C35 C36 C42 C43 129.2(6) . . . . ?
C35 C40 C45 C44 -113.4(8) . . . . ?
C35 C40 C45 C46 120.1(7) . . . . ?
C36 C35 C40 C39 0.0(7) . . . . ?
C36 C35 C40 C45 178.6(6) . . . . ?
C36 C37 C38 C39 -0.6(8) . . . . ?
C37 C36 C42 C41 74.3(8) . . . . ?
C37 C36 C42 C43 -52.4(7) . . . . ?
C37 C38 C39 C40 1.8(7) . . . . ?
C38 C39 C40 C35 -1.5(7) . . . . ?
C38 C39 C40 C45 179.8(6) . . . . ?
C39 C40 C45 C44 65.2(8) . . . . ?
C39 C40 C45 C46 -61.3(9) . . . . ?
C40 C35 C36 C37 1.2(7) . . . . ?
C40 C35 C36 C42 179.6(5) . . . . ?
C42 C36 C37 C38 -179.4(6) . . . . ?
C47 N4 C4 N3 169.4(4) . . . . ?
C47 N4 C4 C3 -11.3(7) . . . . ?
C47 N4 C010 C00F -172.7(4) . . . . ?
C47 C48 C49 C50 1.2(6) . . . . ?
C47 C48 C59 C57 -86.6(13) . . . . ?
C47 C48 C59 C60 156.0(10) . . . . ?
C47 C48 C58 C56 -116.1(12) . . . . ?
C47 C48 C58 C61 115.7(14) . . . . ?
C47 C52 C54 C53 135.4(5) . . . . ?
C47 C52 C54 C55 -99.3(6) . . . . ?
C48 C47 C52 C51 0.2(6) . . . . ?
C48 C47 C52 C54 -179.0(4) . . . . ?
C48 C49 C50 C51 -0.6(7) . . . . ?
C49 C48 C59 C57 100.9(14) . . . . ?
C49 C48 C59 C60 -16.6(17) . . . . ?
C49 C48 C58 C56 54.0(14) . . . . ?
C49 C48 C58 C61 -74.2(17) . . . . ?
C49 C50 C51 C52 -0.2(7) . . . . ?
C50 C51 C52 C47 0.5(6) . . . . ?
C50 C51 C52 C54 179.6(4) . . . . ?
C51 C52 C54 C53 -43.7(6) . . . . ?
C51 C52 C54 C55 81.5(6) . . . . ?
C52 C47 C48 C49 -1.0(6) . . . . ?
C52 C47 C48 C59 -173.8(9) . . . . ?
C52 C47 C48 C58 169.4(7) . . . . ?
C59 C48 C49 C50 173.8(9) . . . . ?
C58 C48 C49 C50 -169.3(7) . . . . ?
C62 C63 C64 C65 -66.1(18) . . . . ?
C63 C64 C65 C66 -170.0(13) . . . . ?
C64 C65 C66 C67 165.6(13) . . . . ?
C68 C69 C70 C70 62(2) . . . 3_665 ?
